data_7221834
loop_
_publ_author_name
'Wang, Fuyuan'
'Shen, Jinhai'
'Cheng, Guolin'
'Cui, Xiuling'

_publ_section_title
;
 Practical Access to 1,3,5-Triarylbenzenes from Chalcones and DMSO
;
_journal_name_full 'RSC Adv.'
_journal_paper_doi 10.1039/C5RA13137E
_journal_year 2015
_chemical_formula_moiety 'C24 H15 F'
_chemical_formula_sum 'C24 H17 F'
_chemical_formula_weight 324.37
_space_group_crystal_system orthorhombic
_space_group_IT_number 33
_space_group_name_Hall 'P 2c -2n'
_space_group_name_H-M_alt 'P n a 21'
_symmetry_space_group_name_Hall 'P 2c -2n'
_symmetry_space_group_name_H-M 'P n a 21'
_atom_sites_solution_hydrogens geom
_atom_sites_solution_primary direct
_audit_creation_date 2015-05-08
_audit_creation_method
;
Olex2 1.2
(compiled 2015.01.26 svn.r3150 for OlexSys, GUI svn.r4998)
;
_audit_update_record
;
2015-05-18 deposited with the CCDC.
2015-08-18 downloaded from the CCDC.
;
_cell_angle_alpha 90
_cell_angle_beta 90
_cell_angle_gamma 90
_cell_formula_units_Z 4
_cell_length_a 7.5120(2)
_cell_length_b 20.1473(8)
_cell_length_c 11.4124(5)
_cell_measurement_reflns_used 1100
_cell_measurement_temperature 291(2)
_cell_measurement_theta_max 63.3740
_cell_measurement_theta_min 3.8590
_cell_volume 1727.23(11)
_computing_cell_refinement
;
CrysAlisPro, Agilent Technologies,
Version 1.171.36.32 (release 02-08-2013 CrysAlis171 .NET)
(compiled Aug  2 2013,16:46:58)
;
_computing_data_collection
;
CrysAlisPro, Agilent Technologies,
Version 1.171.36.32 (release 02-08-2013 CrysAlis171 .NET)
(compiled Aug  2 2013,16:46:58)
;
_computing_data_reduction
;
CrysAlisPro, Agilent Technologies,
Version 1.171.36.32 (release 02-08-2013 CrysAlis171 .NET)
(compiled Aug  2 2013,16:46:58)
;
_computing_molecular_graphics 'Olex2 (Dolomanov et al., 2009)'
_computing_publication_material 'Olex2 (Dolomanov et al., 2009)'
_computing_structure_refinement 'ShelXL (Sheldrick, 2008)'
_computing_structure_solution 'ShelXT (Sheldrick, 2015)'
_diffrn_ambient_temperature 291.15
_diffrn_detector_area_resol_mean 16.2312
_diffrn_measured_fraction_theta_full 1.000
_diffrn_measured_fraction_theta_max 1.000
_diffrn_measurement_details
;
  1 omega  -69.00  -32.00   1.0000    1.0000
omega____ theta____ kappa____ phi______ frames
    -        0.0000  178.0000   60.0000 37

  2 omega   -2.00   26.00   1.0000    1.0000
omega____ theta____ kappa____ phi______ frames
    -        0.0000  -99.0000   90.0000 28

  3 omega    9.00   40.00   1.0000    1.0000
omega____ theta____ kappa____ phi______ frames
    -        0.0000  -99.0000 -120.0000 31

  4 omega   56.00  103.00   1.0000    3.0000
omega____ theta____ kappa____ phi______ frames
    -       56.0000 -125.0000  -30.0000 47

  5 omega  -12.00   61.00   1.0000    3.0000
omega____ theta____ kappa____ phi______ frames
    -       56.0000  -57.0000  120.0000 73

  6 omega   59.00  126.00   1.0000    3.0000
omega____ theta____ kappa____ phi______ frames
    -       56.0000   37.0000   90.0000 67

  7 omega   42.00   90.00   1.0000    7.0000
omega____ theta____ kappa____ phi______ frames
    -      112.0000  -30.0000   60.0000 48

  8 omega   42.00   75.00   1.0000    7.0000
omega____ theta____ kappa____ phi______ frames
    -      112.0000  -30.0000 -180.0000 33

  9 omega   41.00   99.00   1.0000    7.0000
omega____ theta____ kappa____ phi______ frames
    -      112.0000  -94.0000  -30.0000 58

 10 omega  149.00  174.00   1.0000    7.0000
omega____ theta____ kappa____ phi______ frames
    -      112.0000  111.0000  -90.0000 25

 11 omega   49.00   90.00   1.0000    7.0000
omega____ theta____ kappa____ phi______ frames
    -      112.0000  -30.0000 -150.0000 41

 12 omega   41.00   98.00   1.0000    7.0000
omega____ theta____ kappa____ phi______ frames
    -      112.0000  -45.0000  120.0000 57

 13 omega   43.00   89.00   1.0000    7.0000
omega____ theta____ kappa____ phi______ frames
    -      112.0000  -45.0000  -30.0000 46
;
_diffrn_measurement_device_type 'Xcalibur, Eos, Gemini'
_diffrn_measurement_method '\w scans'
_diffrn_orient_matrix_UB_11 -0.0609894000
_diffrn_orient_matrix_UB_12 -0.0714741000
_diffrn_orient_matrix_UB_13 -0.0264738000
_diffrn_orient_matrix_UB_21 -0.0434179000
_diffrn_orient_matrix_UB_22 -0.0104128000
_diffrn_orient_matrix_UB_23 0.1306380000
_diffrn_orient_matrix_UB_31 -0.1908622000
_diffrn_orient_matrix_UB_32 0.0251999000
_diffrn_orient_matrix_UB_33 -0.0212055000
_diffrn_radiation_monochromator graphite
_diffrn_radiation_type CuK\a
_diffrn_radiation_wavelength 1.54184
_diffrn_reflns_av_R_equivalents 0.0180
_diffrn_reflns_av_unetI/netI 0.0282
_diffrn_reflns_laue_measured_fraction_full 1.000
_diffrn_reflns_laue_measured_fraction_max 1.000
_diffrn_reflns_limit_h_max 6
_diffrn_reflns_limit_h_min -8
_diffrn_reflns_limit_k_max 24
_diffrn_reflns_limit_k_min -19
_diffrn_reflns_limit_l_max 13
_diffrn_reflns_limit_l_min -13
_diffrn_reflns_number 3767
_diffrn_reflns_point_group_measured_fraction_full 0.793
_diffrn_reflns_point_group_measured_fraction_max 0.792
_diffrn_reflns_theta_full 66.969
_diffrn_reflns_theta_max 66.969
_diffrn_reflns_theta_min 4.389
_diffrn_source 'Enhance (Cu) X-ray Source'
_exptl_absorpt_coefficient_mu 0.618
_exptl_absorpt_correction_T_max 1.00000
_exptl_absorpt_correction_T_min 0.97771
_exptl_absorpt_correction_type multi-scan
_exptl_absorpt_process_details
;
CrysAlisPro, Agilent Technologies,
Version 1.171.36.32 (release 02-08-2013 CrysAlis171 .NET)
(compiled Aug  2 2013,16:46:58)
Empirical absorption correction using spherical harmonics,
 implemented in SCALE3 ABSPACK scaling algorithm.
;
_exptl_crystal_density_diffrn 1.247
_exptl_crystal_F_000 680
_exptl_crystal_size_max 0.2
_exptl_crystal_size_mid 0.16
_exptl_crystal_size_min 0.16
_refine_diff_density_max 0.095
_refine_diff_density_min -0.083
_refine_diff_density_rms 0.023
_refine_ls_abs_structure_details
;
 Flack x determined using 587 quotients [(I+)-(I-)]/[(I+)+(I-)]
 (Parsons, Flack and Wagner, Acta Cryst. B69 (2013) 249-259).
;
_refine_ls_abs_structure_Flack 0.3(3)
_refine_ls_extinction_coef 0.0015(3)
_refine_ls_extinction_expression Fc^*^=kFc[1+0.001xFc^2^\l^3^/sin(2\q)]^-1/4^
_refine_ls_extinction_method 'SHELXL-2014/7 (Sheldrick 2014'
_refine_ls_goodness_of_fit_ref 1.080
_refine_ls_hydrogen_treatment constr
_refine_ls_matrix_type full
_refine_ls_number_parameters 245
_refine_ls_number_reflns 2439
_refine_ls_number_restraints 1
_refine_ls_restrained_S_all 1.080
_refine_ls_R_factor_all 0.0475
_refine_ls_R_factor_gt 0.0383
_refine_ls_shift/su_max 0.000
_refine_ls_shift/su_mean 0.000
_refine_ls_structure_factor_coef Fsqd
_refine_ls_weighting_details 'w=1/[\s^2^(Fo^2^)+(0.0449P)^2^+0.0068P] where P=(Fo^2^+2Fc^2^)/3'
_refine_ls_weighting_scheme calc
_refine_ls_wR_factor_gt 0.1000
_refine_ls_wR_factor_ref 0.1067
_reflns_Friedel_coverage 0.504
_reflns_friedel_fraction_full 0.562
_reflns_friedel_fraction_max 0.561
_reflns_number_gt 2036
_reflns_number_total 2439
_reflns_threshold_expression 'I > 2\s(I)'
_cod_data_source_file c5ra13137e2.cif
_cod_data_source_block 201505103
_cod_original_cell_volume 1727.24(12)
_cod_database_code 7221834
_chemical_oxdiff_formula C20H20N4O4
_shelx_space_group_comment
;
The symmetry employed for this shelxl refinement is uniquely defined
by the following loop, which should always be used as a source of
symmetry information in preference to the above space-group names.
They are only intended as comments.
;
_shelx_estimated_absorpt_t_max 0.908
_shelx_estimated_absorpt_t_min 0.886
_reflns_odcompleteness_completeness 99.94
_reflns_odcompleteness_iscentric 1
_reflns_odcompleteness_theta 66.97
_olex2_refinement_description
;
1. Fixed Uiso
 At 1.2 times of:
  All C(H) groups
2. Others
 Fixed Sof: F1(0.5) F1A(0.25) F2B(0.25)
3.a Aromatic/amide H refined with riding coordinates:
 C2(H2), C4(H4), C6(H6), C8(H8), C9(H9), C11(H11), C12(H12), C14(H14),
 C15(H15), C17(H17), C18(H18), C20(H20), C21(H21), C23(H23), C24(H24)
;
_shelx_shelxl_version_number 2014/7
_olex2_submission_special_instructions 'No special instructions were received'

loop_
_space_group_symop_operation_xyz
'x, y, z'
'-x, -y, z+1/2'
'x+1/2, -y+1/2, z'
'-x+1/2, y+1/2, z+1/2'

loop_
_atom_site_label
_atom_site_type_symbol
_atom_site_fract_x
_atom_site_fract_y
_atom_site_fract_z
_atom_site_U_iso_or_equiv
_atom_site_adp_type
_atom_site_occupancy
_atom_site_site_symmetry_order
_atom_site_calc_flag
_atom_site_refinement_flags_posn
_atom_site_refinement_flags_occupancy
C1 C 0.2463(4) 0.73034(15) 0.3039(3) 0.0617(8) Uani 1 1 d . .
C2 C 0.2750(4) 0.72931(15) 0.4237(3) 0.0625(8) Uani 1 1 d . .
H2 H 0.2947 0.7691 0.4630 0.075 Uiso 1 1 calc R .
C3 C 0.2751(4) 0.67011(16) 0.4871(3) 0.0602(8) Uani 1 1 d . .
C4 C 0.2459(4) 0.61076(15) 0.4264(3) 0.0613(8) Uani 1 1 d . .
H4 H 0.2465 0.5709 0.4673 0.074 Uiso 1 1 calc R .
C5 C 0.2159(4) 0.61009(15) 0.3060(3) 0.0625(8) Uani 1 1 d . .
C6 C 0.2162(4) 0.67010(15) 0.2458(3) 0.0643(8) Uani 1 1 d . .
H6 H 0.1959 0.6703 0.1654 0.077 Uiso 1 1 calc R .
C7 C 0.2449(4) 0.79362(15) 0.2376(3) 0.0629(8) Uani 1 1 d . .
C8 C 0.3075(6) 0.79682(17) 0.1236(3) 0.0794(10) Uani 1 1 d . .
H8 H 0.3513 0.7586 0.0882 0.095 Uiso 1 1 calc R .
C9 C 0.3061(6) 0.8560(2) 0.0613(4) 0.0923(12) Uani 1 1 d . .
H9 H 0.3482 0.8576 -0.0153 0.111 Uiso 1 1 calc R .
C10 C 0.2421(6) 0.9117(2) 0.1143(4) 0.0931(13) Uani 1 1 d . .
C11 C 0.1812(5) 0.91060(17) 0.2263(4) 0.0840(11) Uani 1 1 d . .
H11 H 0.1390 0.9493 0.2611 0.101 Uiso 1 1 calc R .
C12 C 0.1823(5) 0.85188(16) 0.2880(4) 0.0732(9) Uani 1 1 d . .
H12 H 0.1404 0.8512 0.3647 0.088 Uiso 1 1 calc R .
C13 C 0.3090(4) 0.66911(15) 0.6154(3) 0.0600(7) Uani 1 1 d . .
C14 C 0.2404(5) 0.71756(19) 0.6885(3) 0.0723(10) Uani 1 1 d . .
H14 H 0.1718 0.7515 0.6566 0.087 Uiso 1 1 calc R .
C15 C 0.2712(6) 0.7167(2) 0.8074(4) 0.0819(11) Uani 1 1 d . .
H15 H 0.2225 0.7495 0.8550 0.098 Uiso 1 1 calc R .
C16 C 0.3745(6) 0.6670(2) 0.8560(4) 0.0863(11) Uani 1 1 d . .
C17 C 0.4439(5) 0.61850(19) 0.7844(4) 0.0832(11) Uani 1 1 d . .
H17 H 0.5133 0.5848 0.8161 0.100 Uiso 1 1 calc R .
C18 C 0.4104(5) 0.62000(17) 0.6662(3) 0.0709(9) Uani 1 1 d . .
H18 H 0.4577 0.5868 0.6190 0.085 Uiso 1 1 calc R .
C19 C 0.1830(4) 0.54654(15) 0.2425(3) 0.0630(8) Uani 1 1 d . .
C20 C 0.0912(4) 0.49444(16) 0.2947(4) 0.0742(9) Uani 1 1 d . .
H20 H 0.0496 0.4992 0.3710 0.089 Uiso 1 1 calc R .
C21 C 0.0606(5) 0.43551(16) 0.2353(4) 0.0842(11) Uani 1 1 d . .
H21 H -0.0008 0.4011 0.2716 0.101 Uiso 1 1 calc R .
C22 C 0.1214(5) 0.42822(19) 0.1227(4) 0.0868(11) Uani 1 1 d . .
C23 C 0.2123(5) 0.4790(2) 0.0686(4) 0.0847(11) Uani 1 1 d . .
H23 H 0.2532 0.4738 -0.0077 0.102 Uiso 1 1 calc R .
C24 C 0.2427(4) 0.53786(17) 0.1281(3) 0.0742(10) Uani 1 1 d . .
H24 H 0.3039 0.5721 0.0910 0.089 Uiso 1 1 calc R .
F1 F 0.2270(8) 0.9642(2) 0.0562(5) 0.1196(19) Uani 0.5 1 d . P
F1A F 0.4067(13) 0.6678(4) 0.9547(7) 0.086(2) Uani 0.25 1 d . P
F2B F 0.1168(10) 0.3752(4) 0.0698(8) 0.081(2) Uani 0.25 1 d . P

loop_
_atom_site_aniso_label
_atom_site_aniso_U_11
_atom_site_aniso_U_22
_atom_site_aniso_U_33
_atom_site_aniso_U_23
_atom_site_aniso_U_13
_atom_site_aniso_U_12
C1 0.0548(14) 0.0539(17) 0.077(2) 0.0012(14) -0.0001(16) -0.0006(13)
C2 0.0592(16) 0.0516(16) 0.077(2) -0.0087(15) 0.0036(16) -0.0022(14)
C3 0.0544(15) 0.0536(17) 0.073(2) -0.0055(15) 0.0050(16) 0.0002(13)
C4 0.0629(16) 0.0525(17) 0.068(2) 0.0006(14) 0.0033(15) -0.0003(13)
C5 0.0566(16) 0.0562(18) 0.075(2) -0.0053(15) -0.0010(16) -0.0016(13)
C6 0.0618(18) 0.0613(17) 0.0697(19) -0.0030(17) -0.0042(16) 0.0018(13)
C7 0.0571(15) 0.0574(16) 0.074(2) -0.0021(17) -0.0052(17) -0.0035(13)
C8 0.095(2) 0.064(2) 0.079(2) -0.0024(19) -0.010(2) -0.0062(18)
C9 0.114(3) 0.086(3) 0.077(2) 0.013(2) -0.008(3) -0.013(2)
C10 0.105(3) 0.072(2) 0.103(3) 0.018(2) -0.021(3) -0.011(2)
C11 0.091(2) 0.0593(19) 0.102(3) 0.004(2) -0.006(3) 0.0030(17)
C12 0.0695(18) 0.0613(18) 0.089(2) 0.0038(17) -0.0001(19) -0.0003(16)
C13 0.0549(14) 0.0537(16) 0.071(2) -0.0047(15) 0.0027(16) -0.0013(13)
C14 0.071(2) 0.064(2) 0.081(2) -0.0063(16) 0.0006(17) 0.0064(18)
C15 0.094(3) 0.075(2) 0.077(2) -0.017(2) 0.002(2) 0.006(2)
C16 0.095(3) 0.080(2) 0.084(3) -0.004(2) -0.003(2) -0.001(2)
C17 0.082(2) 0.077(2) 0.090(3) 0.003(2) -0.011(2) 0.0071(19)
C18 0.070(2) 0.0646(19) 0.078(2) -0.0089(17) 0.0014(17) 0.0079(17)
C19 0.0605(16) 0.0560(15) 0.073(2) -0.0047(17) -0.0041(17) 0.0015(14)
C20 0.0709(17) 0.0653(19) 0.086(2) -0.0089(18) -0.0021(19) -0.0061(16)
C21 0.082(2) 0.0594(19) 0.111(3) -0.006(2) -0.017(3) -0.0078(16)
C22 0.087(2) 0.071(2) 0.102(3) -0.019(2) -0.029(3) 0.0117(19)
C23 0.090(2) 0.087(3) 0.077(2) -0.020(2) -0.018(2) 0.019(2)
C24 0.076(2) 0.068(2) 0.079(3) -0.0073(19) -0.009(2) 0.0043(16)
F1 0.171(5) 0.068(3) 0.119(4) 0.037(3) -0.005(4) -0.009(3)
F1A 0.124(7) 0.091(6) 0.043(4) -0.008(4) -0.019(4) 0.014(5)
F2B 0.099(5) 0.053(4) 0.090(5) -0.031(4) -0.018(5) -0.003(4)

loop_
_atom_type_symbol
_atom_type_description
_atom_type_scat_dispersion_real
_atom_type_scat_dispersion_imag
_atom_type_scat_source
C C 0.0181 0.0091 'International Tables Vol C Tables 4.2.6.8 and 6.1.1.4'
H H 0.0000 0.0000 'International Tables Vol C Tables 4.2.6.8 and 6.1.1.4'
F F 0.0727 0.0534 'International Tables Vol C Tables 4.2.6.8 and 6.1.1.4'

loop_
_geom_angle_atom_site_label_1
_geom_angle_atom_site_label_2
_geom_angle_atom_site_label_3
_geom_angle
C2 C1 C6 118.7(3)
C2 C1 C7 121.2(3)
C6 C1 C7 120.1(3)
C1 C2 H2 119.2
C1 C2 C3 121.7(3)
C3 C2 H2 119.2
C2 C3 C4 118.3(3)
C2 C3 C13 121.5(3)
C4 C3 C13 120.2(3)
C3 C4 H4 119.3
C5 C4 C3 121.5(3)
C5 C4 H4 119.3
C4 C5 C19 120.9(3)
C6 C5 C4 118.6(3)
C6 C5 C19 120.4(3)
C1 C6 H6 119.4
C5 C6 C1 121.3(3)
C5 C6 H6 119.4
C8 C7 C1 121.1(3)
C8 C7 C12 117.7(3)
C12 C7 C1 121.2(4)
C7 C8 H8 119.4
C7 C8 C9 121.2(4)
C9 C8 H8 119.4
C8 C9 H9 120.6
C10 C9 C8 118.9(5)
C10 C9 H9 120.6
C11 C10 C9 121.5(4)
F1 C10 C9 119.5(6)
F1 C10 C11 118.7(5)
C10 C11 H11 120.2
C10 C11 C12 119.6(4)
C12 C11 H11 120.2
C7 C12 H12 119.5
C11 C12 C7 121.1(4)
C11 C12 H12 119.5
C14 C13 C3 121.4(3)
C18 C13 C3 121.3(3)
C18 C13 C14 117.3(4)
C13 C14 H14 119.2
C15 C14 C13 121.5(4)
C15 C14 H14 119.2
C14 C15 H15 120.0
C14 C15 C16 119.9(4)
C16 C15 H15 120.0
C17 C16 C15 119.3(4)
F1A C16 C15 120.0(6)
F1A C16 C17 120.7(6)
C16 C17 H17 120.1
C18 C17 C16 119.9(4)
C18 C17 H17 120.1
C13 C18 H18 118.9
C17 C18 C13 122.1(4)
C17 C18 H18 118.9
C20 C19 C5 121.5(3)
C20 C19 C24 117.9(3)
C24 C19 C5 120.7(3)
C19 C20 H20 119.4
C21 C20 C19 121.3(4)
C21 C20 H20 119.4
C20 C21 H21 120.2
C22 C21 C20 119.7(4)
C22 C21 H21 120.2
C21 C22 C23 120.4(4)
F2B C22 C21 123.0(6)
F2B C22 C23 116.2(6)
C22 C23 H23 120.0
C22 C23 C24 119.9(4)
C24 C23 H23 120.0
C19 C24 H24 119.5
C23 C24 C19 120.9(4)
C23 C24 H24 119.5

loop_
_geom_bond_atom_site_label_1
_geom_bond_atom_site_label_2
_geom_bond_distance
C1 C2 1.385(5)
C1 C6 1.402(4)
C1 C7 1.483(4)
C2 H2 0.9300
C2 C3 1.395(5)
C3 C4 1.400(4)
C3 C13 1.486(5)
C4 H4 0.9300
C4 C5 1.392(5)
C5 C6 1.391(4)
C5 C19 1.492(4)
C6 H6 0.9300
C7 C8 1.384(5)
C7 C12 1.389(5)
C8 H8 0.9300
C8 C9 1.389(5)
C9 H9 0.9300
C9 C10 1.362(6)
C10 C11 1.358(6)
C10 F1 1.253(6)
C11 H11 0.9300
C11 C12 1.377(5)
C12 H12 0.9300
C13 C14 1.384(5)
C13 C18 1.377(5)
C14 H14 0.9300
C14 C15 1.376(6)
C15 H15 0.9300
C15 C16 1.383(6)
C16 C17 1.376(5)
C16 F1A 1.153(8)
C17 H17 0.9300
C17 C18 1.372(5)
C18 H18 0.9300
C19 C20 1.390(4)
C19 C24 1.392(5)
C20 H20 0.9300
C20 C21 1.386(4)
C21 H21 0.9300
C21 C22 1.372(6)
C22 C23 1.376(6)
C22 F2B 1.228(8)
C23 H23 0.9300
C23 C24 1.385(5)
C24 H24 0.9300

loop_
_geom_torsion_atom_site_label_1
_geom_torsion_atom_site_label_2
_geom_torsion_atom_site_label_3
_geom_torsion_atom_site_label_4
_geom_torsion
C1 C2 C3 C4 0.2(5)
C1 C2 C3 C13 179.0(3)
C1 C7 C8 C9 179.9(4)
C1 C7 C12 C11 179.9(3)
C2 C1 C6 C5 -0.4(5)
C2 C1 C7 C8 146.1(3)
C2 C1 C7 C12 -33.3(5)
C2 C3 C4 C5 -0.5(5)
C2 C3 C13 C14 39.4(5)
C2 C3 C13 C18 -140.5(3)
C3 C4 C5 C6 0.3(5)
C3 C4 C5 C19 -179.4(3)
C3 C13 C14 C15 179.9(4)
C3 C13 C18 C17 179.6(4)
C4 C3 C13 C14 -141.9(3)
C4 C3 C13 C18 38.3(5)
C4 C5 C6 C1 0.2(5)
C4 C5 C19 C20 34.3(5)
C4 C5 C19 C24 -146.2(3)
C5 C19 C20 C21 179.9(3)
C5 C19 C24 C23 -179.9(3)
C6 C1 C2 C3 0.2(5)
C6 C1 C7 C8 -34.7(5)
C6 C1 C7 C12 146.0(3)
C6 C5 C19 C20 -145.3(3)
C6 C5 C19 C24 34.2(5)
C7 C1 C2 C3 179.5(3)
C7 C1 C6 C5 -179.7(3)
C7 C8 C9 C10 0.2(7)
C8 C7 C12 C11 0.5(5)
C8 C9 C10 C11 0.4(7)
C8 C9 C10 F1 -174.4(5)
C9 C10 C11 C12 -0.6(7)
C10 C11 C12 C7 0.1(6)
C12 C7 C8 C9 -0.7(6)
C13 C3 C4 C5 -179.2(3)
C13 C14 C15 C16 0.8(7)
C14 C13 C18 C17 -0.2(5)
C14 C15 C16 C17 -0.7(7)
C14 C15 C16 F1A 176.7(7)
C15 C16 C17 C18 0.2(7)
C16 C17 C18 C13 0.3(6)
C18 C13 C14 C15 -0.3(6)
C19 C5 C6 C1 179.8(3)
C19 C20 C21 C22 -0.1(6)
C20 C19 C24 C23 -0.3(5)
C20 C21 C22 C23 0.0(6)
C20 C21 C22 F2B 171.6(5)
C21 C22 C23 C24 0.0(6)
C22 C23 C24 C19 0.2(5)
C24 C19 C20 C21 0.3(5)
F1 C10 C11 C12 174.3(5)
F1A C16 C17 C18 -177.2(7)
F2B C22 C23 C24 -172.1(5)
